data_4130549
loop_
_publ_author_name
'Liu, Junzhi'
'Osella, Silvio'
'Ma, Ji'
'Berger, Reinhard'
'Beljonne, David'
'Schollmeyer, Dieter'
'Feng, Xinliang'
'M\"ullen, Klaus'

_publ_section_title
;
 Fused Dibenzo[a,m]rubicene: A New Bowl-Shaped Subunit of C70 Containing
 Two Pentagons.
;
_journal_issue 27
_journal_name_full 'Journal of the American Chemical Society'
_journal_page_first 8364
_journal_page_last 8367
_journal_paper_doi 10.1021/jacs.6b04426
_journal_volume 138
_journal_year 2016
_chemical_formula_moiety 'C54 H38'
_chemical_formula_sum 'C54 H38'
_chemical_formula_weight 686.84
_space_group_crystal_system monoclinic
_space_group_IT_number 14
_space_group_name_Hall '-P 2ybc'
_space_group_name_H-M_alt 'P 1 21/c 1'
_atom_sites_solution_hydrogens geom
_audit_creation_method SHELXL-2014/7
_cell_angle_alpha 90
_cell_angle_beta 112.030(2)
_cell_angle_gamma 90
_cell_formula_units_Z 4
_cell_length_a 21.7706(5)
_cell_length_b 10.2389(3)
_cell_length_c 17.6237(4)
_cell_measurement_reflns_used 129454
_cell_measurement_temperature 193(2)
_cell_measurement_theta_max 28.56
_cell_measurement_theta_min 2.23
_cell_volume 3641.62(17)
_computing_cell_refinement 'STOE X-AREA'
_computing_data_collection 'STOE X-AREA'
_computing_data_reduction 'STOE X-RED'
_computing_structure_refinement 'SHELXL-2014/7 (Sheldrick, 2014)'
_computing_structure_solution SIR-2004
_diffrn_ambient_temperature 193(2)
_diffrn_detector 'image plate (34 cm diameter)'
_diffrn_detector_area_resol_mean 6.67
_diffrn_detector_type STOE
_diffrn_measured_fraction_theta_full 1.000
_diffrn_measured_fraction_theta_max 1.000
_diffrn_measurement_details ' 868 frames, detector distance = 70 mm'
_diffrn_measurement_device '2-circle goniometer'
_diffrn_measurement_device_type 'STOE IPDS 2T'
_diffrn_measurement_method 'rotation method'
_diffrn_radiation_type MoK\a
_diffrn_radiation_wavelength 0.71073
_diffrn_reflns_av_R_equivalents 0.0295
_diffrn_reflns_av_unetI/netI 0.0104
_diffrn_reflns_Laue_measured_fraction_full 1.000
_diffrn_reflns_Laue_measured_fraction_max 1.000
_diffrn_reflns_limit_h_max 28
_diffrn_reflns_limit_h_min -28
_diffrn_reflns_limit_k_max 13
_diffrn_reflns_limit_k_min -13
_diffrn_reflns_limit_l_max 23
_diffrn_reflns_limit_l_min -23
_diffrn_reflns_number 128034
_diffrn_reflns_point_group_measured_fraction_full 1.000
_diffrn_reflns_point_group_measured_fraction_max 1.000
_diffrn_reflns_theta_full 27.998
_diffrn_reflns_theta_max 27.998
_diffrn_reflns_theta_min 2.230
_diffrn_source 'sealed X-ray tube, 12 x 0.4 mm long-fine focus'
_exptl_absorpt_coefficient_mu 0.071
_exptl_absorpt_correction_type none
_exptl_crystal_colour brown
_exptl_crystal_density_diffrn 1.253
_exptl_crystal_description block
_exptl_crystal_F_000 1448
_exptl_crystal_size_max 0.320
_exptl_crystal_size_mid 0.310
_exptl_crystal_size_min 0.260
_refine_diff_density_max 0.763
_refine_diff_density_min -0.273
_refine_diff_density_rms 0.063
_refine_ls_extinction_method none
_refine_ls_goodness_of_fit_ref 1.012
_refine_ls_hydrogen_treatment constr
_refine_ls_matrix_type full
_refine_ls_number_parameters 493
_refine_ls_number_reflns 8797
_refine_ls_number_restraints 0
_refine_ls_restrained_S_all 1.012
_refine_ls_R_factor_all 0.0795
_refine_ls_R_factor_gt 0.0681
_refine_ls_shift/su_max 0.000
_refine_ls_shift/su_mean 0.000
_refine_ls_structure_factor_coef Fsqd
_refine_ls_weighting_details 'w=1/[\s^2^(Fo^2^)+(0.1110P)^2^+2.4150P] where P=(Fo^2^+2Fc^2^)/3'
_refine_ls_weighting_scheme calc
_refine_ls_wR_factor_gt 0.1914
_refine_ls_wR_factor_ref 0.2049
_reflns_Friedel_coverage 0.000
_reflns_number_gt 7274
_reflns_number_total 8797
_reflns_threshold_expression 'I > 2\s(I)'
_cod_data_source_file ja6b04426_si_003.cif
_cod_data_source_block 5bistpd
_cod_original_sg_symbol_H-M 'P 21/c'
_cod_database_code 4130549
_shelx_shelxl_version_number 2014/7
_shelx_space_group_comment
;
The symmetry employed for this shelxl refinement is uniquely defined
by the following loop, which should always be used as a source of
symmetry information in preference to the above space-group names.
They are only intended as comments.
;
_shelx_estimated_absorpt_t_min 0.978
_shelx_estimated_absorpt_t_max 0.982

loop_
_space_group_symop_operation_xyz
'x, y, z'
'-x, y+1/2, -z+1/2'
'-x, -y, -z'
'x, -y-1/2, z-1/2'

loop_
_atom_site_label
_atom_site_type_symbol
_atom_site_fract_x
_atom_site_fract_y
_atom_site_fract_z
_atom_site_U_iso_or_equiv
_atom_site_adp_type
_atom_site_occupancy
_atom_site_site_symmetry_order
_atom_site_calc_flag
_atom_site_refinement_flags_posn
_atom_site_refinement_flags_adp
C1 C 0.32055(9) 0.28092(19) 0.54853(11) 0.0363(4) Uani 1 1 d . .
C2 C 0.27207(10) 0.27284(19) 0.58971(11) 0.0378(4) Uani 1 1 d . .
C3 C 0.33929(8) 0.40484(18) 0.53330(11) 0.0325(4) Uani 1 1 d . .
C4 C 0.32667(8) 0.62587(18) 0.51951(10) 0.0321(4) Uani 1 1 d . .
C5 C 0.27580(9) 0.82059(18) 0.44455(11) 0.0351(4) Uani 1 1 d . .
C6 C 0.31782(8) 0.51781(18) 0.56158(10) 0.0317(3) Uani 1 1 d . .
C7 C 0.22333(10) 0.91356(19) 0.42455(12) 0.0395(4) Uani 1 1 d . .
C8 C 0.24454(9) 0.73479(18) 0.55365(11) 0.0343(4) Uani 1 1 d . .
C9 C 0.17470(10) 0.9042(2) 0.46569(12) 0.0412(4) Uani 1 1 d . .
C10 C 0.45930(9) 0.6009(2) 0.24307(12) 0.0386(4) Uani 1 1 d . .
C11 C 0.23575(9) 0.62672(18) 0.59596(10) 0.0329(4) Uani 1 1 d . .
C12 C 0.24418(9) 0.39097(19) 0.60712(11) 0.0349(4) Uani 1 1 d . .
C13 C 0.27064(8) 0.51264(18) 0.59709(10) 0.0324(4) Uani 1 1 d . .
C14 C -0.09950(10) 0.5352(2) 0.67865(12) 0.0408(4) Uani 1 1 d . .
C15 C 0.28708(8) 0.73501(18) 0.51144(11) 0.0336(4) Uani 1 1 d . .
C16 C -0.03544(10) 0.5298(2) 0.66197(12) 0.0408(4) Uani 1 1 d . .
C17 C 0.48888(9) 0.5895(2) 0.32767(12) 0.0438(5) Uani 1 1 d . .
H17 H 0.5344 0.5662 0.3517 0.053 Uiso 1 1 calc R U
C18 C 0.18726(9) 0.81327(19) 0.52882(11) 0.0377(4) Uani 1 1 d . .
C19 C 0.36739(8) 0.4396(2) 0.47473(11) 0.0352(4) Uani 1 1 d . .
C20 C 0.34230(11) 0.1792(2) 0.51062(14) 0.0444(4) Uani 1 1 d . .
H20 H 0.3343 0.0907 0.5203 0.053 Uiso 1 1 calc R U
C21 C 0.35641(9) 0.5877(2) 0.46262(11) 0.0383(4) Uani 1 1 d . .
C22 C -0.02673(11) 0.4396(2) 0.60688(14) 0.0488(5) Uani 1 1 d . .
H22 H -0.0619 0.3819 0.5781 0.059 Uiso 1 1 calc R U
C23 C 0.45401(10) 0.6111(2) 0.37796(12) 0.0429(5) Uani 1 1 d . .
H23 H 0.4758 0.6013 0.4355 0.051 Uiso 1 1 calc R U
C24 C 0.17249(9) 0.6285(2) 0.60302(11) 0.0380(4) Uani 1 1 d . .
C25 C 0.14131(10) 0.7593(2) 0.56104(12) 0.0427(4) Uani 1 1 d . .
C26 C 0.49960(10) 0.5839(2) 0.18904(12) 0.0394(4) Uani 1 1 d . .
C27 C 0.07674(10) 0.6048(2) 0.69012(12) 0.0413(4) Uani 1 1 d . .
H27 H 0.1114 0.6642 0.7181 0.050 Uiso 1 1 calc R U
C28 C 0.31372(9) 0.7967(2) 0.39494(12) 0.0376(4) Uani 1 1 d . .
C29 C 0.26135(12) 0.9911(2) 0.32071(14) 0.0508(5) Uani 1 1 d . .
H29 H 0.2599 1.0569 0.2821 0.061 Uiso 1 1 calc R U
C30 C 0.39158(10) 0.6318(2) 0.21070(12) 0.0434(4) Uani 1 1 d . .
H30 H 0.3694 0.6376 0.1530 0.052 Uiso 1 1 calc R U
C31 C 0.18509(10) 0.3924(2) 0.62468(12) 0.0412(4) Uani 1 1 d . .
C32 C 0.38669(10) 0.3367(2) 0.43811(13) 0.0438(4) Uani 1 1 d . .
H32 H 0.4071 0.3519 0.3998 0.053 Uiso 1 1 calc R U
C33 C 0.11128(12) 0.9605(3) 0.44057(15) 0.0527(5) Uani 1 1 d . .
H33 H 0.0985 1.0261 0.3995 0.063 Uiso 1 1 calc R U
C34 C 0.03225(11) 0.4326(2) 0.59346(13) 0.0491(5) Uani 1 1 d . .
H34 H 0.0365 0.3706 0.5556 0.059 Uiso 1 1 calc R U
C35 C 0.35309(9) 0.6761(2) 0.40246(12) 0.0390(4) Uani 1 1 d . .
C36 C 0.37543(11) 0.2091(2) 0.45903(15) 0.0493(5) Uani 1 1 d . .
H36 H 0.3915 0.1388 0.4365 0.059 Uiso 1 1 calc R U
C37 C 0.14861(10) 0.5146(2) 0.62127(12) 0.0414(4) Uani 1 1 d . .
C38 C 0.35589(10) 0.6542(2) 0.26033(12) 0.0445(5) Uani 1 1 d . .
H38 H 0.3100 0.6743 0.2362 0.053 Uiso 1 1 calc R U
C39 C 0.01853(10) 0.6074(2) 0.70432(13) 0.0434(5) Uani 1 1 d . .
H39 H 0.0154 0.6651 0.7450 0.052 Uiso 1 1 calc R U
C40 C 0.08501(10) 0.5148(2) 0.63449(12) 0.0431(4) Uani 1 1 d . .
C41 C 0.21798(12) 0.9999(2) 0.36124(14) 0.0483(5) Uani 1 1 d . .
H41 H 0.1844 1.0650 0.3458 0.058 Uiso 1 1 calc R U
C42 C 0.30649(11) 0.8910(2) 0.33389(13) 0.0460(5) Uani 1 1 d . .
H42 H 0.3329 0.8855 0.3016 0.055 Uiso 1 1 calc R U
C43 C 0.38682(9) 0.6474(2) 0.34524(12) 0.0402(4) Uani 1 1 d . .
C44 C 0.08023(11) 0.8188(2) 0.53496(14) 0.0500(5) Uani 1 1 d . .
H44 H 0.0478 0.7925 0.5559 0.060 Uiso 1 1 calc R U
C45 C 0.19342(14) 0.1551(2) 0.63008(17) 0.0568(6) Uani 1 1 d . .
H45 H 0.1781 0.0741 0.6426 0.068 Uiso 1 1 calc R U
C46 C 0.24602(12) 0.1549(2) 0.60358(14) 0.0502(5) Uani 1 1 d . .
H46 H 0.2642 0.0745 0.5949 0.060 Uiso 1 1 calc R U
C47 C -0.08263(13) 0.5007(3) 0.76914(16) 0.0588(6) Uani 1 1 d . .
H47A H -0.1235 0.4959 0.7800 0.088 Uiso 1 1 calc R U
H47B H -0.0536 0.5681 0.8039 0.088 Uiso 1 1 calc R U
H47C H -0.0600 0.4160 0.7812 0.088 Uiso 1 1 calc R U
C48 C 0.06682(12) 0.9191(3) 0.47679(15) 0.0561(6) Uani 1 1 d . .
H48 H 0.0251 0.9618 0.4608 0.067 Uiso 1 1 calc R U
C49 C 0.16275(12) 0.2677(2) 0.63884(14) 0.0502(5) Uani 1 1 d . .
H49 H 0.1257 0.2624 0.6548 0.060 Uiso 1 1 calc R U
C50 C 0.56753(11) 0.6499(3) 0.22837(15) 0.0590(6) Uani 1 1 d . .
H50A H 0.5931 0.6367 0.1935 0.089 Uiso 1 1 calc R U
H50B H 0.5915 0.6114 0.2824 0.089 Uiso 1 1 calc R U
H50C H 0.5614 0.7436 0.2343 0.089 Uiso 1 1 calc R U
C51 C 0.51015(16) 0.4386(3) 0.1783(2) 0.0700(8) Uani 1 1 d . .
H51A H 0.4671 0.3948 0.1548 0.105 Uiso 1 1 calc R U
H51B H 0.5359 0.3999 0.2317 0.105 Uiso 1 1 calc R U
H51C H 0.5342 0.4279 0.1416 0.105 Uiso 1 1 calc R U
C52 C 0.46502(13) 0.6435(3) 0.10454(15) 0.0624(7) Uani 1 1 d . .
H52A H 0.4932 0.6335 0.0726 0.094 Uiso 1 1 calc R U
H52B H 0.4569 0.7365 0.1101 0.094 Uiso 1 1 calc R U
H52C H 0.4227 0.5988 0.0765 0.094 Uiso 1 1 calc R U
C53 C -0.12875(16) 0.6716(3) 0.6626(2) 0.0752(8) Uani 1 1 d . .
H53A H -0.1382 0.6956 0.6055 0.113 Uiso 1 1 calc R U
H53B H -0.0971 0.7338 0.6990 0.113 Uiso 1 1 calc R U
H53C H -0.1699 0.6736 0.6731 0.113 Uiso 1 1 calc R U
C54 C -0.15079(14) 0.4368(4) 0.6274(2) 0.0756(9) Uani 1 1 d . .
H54A H -0.1636 0.4577 0.5692 0.113 Uiso 1 1 calc R U
H54B H -0.1899 0.4406 0.6421 0.113 Uiso 1 1 calc R U
H54C H -0.1318 0.3487 0.6379 0.113 Uiso 1 1 calc R U

loop_
_atom_site_aniso_label
_atom_site_aniso_U_11
_atom_site_aniso_U_22
_atom_site_aniso_U_33
_atom_site_aniso_U_23
_atom_site_aniso_U_13
_atom_site_aniso_U_12
C1 0.0356(9) 0.0411(10) 0.0346(9) 0.0011(7) 0.0157(7) -0.0017(7)
C2 0.0406(9) 0.0421(10) 0.0339(8) 0.0010(7) 0.0177(7) -0.0062(8)
C3 0.0284(8) 0.0398(9) 0.0307(8) 0.0003(7) 0.0126(6) 0.0001(7)
C4 0.0263(7) 0.0412(9) 0.0285(7) -0.0018(7) 0.0098(6) -0.0065(7)
C5 0.0339(8) 0.0360(9) 0.0344(8) -0.0006(7) 0.0119(7) -0.0048(7)
C6 0.0266(7) 0.0390(9) 0.0293(8) -0.0013(7) 0.0101(6) -0.0027(6)
C7 0.0413(10) 0.0382(9) 0.0376(9) -0.0026(7) 0.0131(8) -0.0004(8)
C8 0.0354(8) 0.0368(9) 0.0297(8) -0.0060(7) 0.0110(7) -0.0060(7)
C9 0.0424(10) 0.0403(10) 0.0412(10) -0.0080(8) 0.0159(8) 0.0028(8)
C10 0.0332(9) 0.0482(11) 0.0379(9) 0.0023(8) 0.0174(7) -0.0022(7)
C11 0.0322(8) 0.0407(9) 0.0272(7) -0.0056(7) 0.0128(6) -0.0051(7)
C12 0.0334(8) 0.0446(10) 0.0290(8) 0.0012(7) 0.0144(7) -0.0031(7)
C13 0.0302(8) 0.0413(9) 0.0265(7) -0.0025(6) 0.0114(6) -0.0025(7)
C14 0.0369(9) 0.0475(11) 0.0444(10) -0.0066(8) 0.0228(8) -0.0021(8)
C15 0.0303(8) 0.0381(9) 0.0310(8) -0.0032(7) 0.0098(6) -0.0076(7)
C16 0.0371(9) 0.0557(12) 0.0343(9) -0.0060(8) 0.0188(7) -0.0063(8)
C17 0.0294(8) 0.0630(13) 0.0399(10) 0.0123(9) 0.0141(7) 0.0020(8)
C18 0.0389(9) 0.0402(10) 0.0359(9) -0.0100(7) 0.0161(7) -0.0032(7)
C19 0.0279(8) 0.0473(10) 0.0322(8) 0.0033(7) 0.0131(7) -0.0006(7)
C20 0.0454(10) 0.0378(10) 0.0524(11) -0.0006(8) 0.0212(9) -0.0001(8)
C21 0.0281(8) 0.0530(11) 0.0343(9) -0.0009(8) 0.0122(7) -0.0068(7)
C22 0.0411(10) 0.0634(13) 0.0465(11) -0.0171(10) 0.0218(9) -0.0110(9)
C23 0.0334(9) 0.0623(13) 0.0343(9) 0.0081(8) 0.0142(7) -0.0032(8)
C24 0.0344(9) 0.0513(11) 0.0318(8) -0.0116(8) 0.0164(7) -0.0047(8)
C25 0.0436(10) 0.0500(11) 0.0390(10) -0.0143(8) 0.0207(8) -0.0063(8)
C26 0.0364(9) 0.0482(11) 0.0380(9) 0.0053(8) 0.0188(8) 0.0048(8)
C27 0.0371(9) 0.0480(11) 0.0433(10) -0.0114(8) 0.0201(8) -0.0080(8)
C28 0.0322(8) 0.0429(10) 0.0376(9) -0.0019(7) 0.0128(7) -0.0056(7)
C29 0.0574(13) 0.0514(12) 0.0408(10) 0.0106(9) 0.0150(10) -0.0025(10)
C30 0.0358(9) 0.0606(12) 0.0346(9) 0.0026(9) 0.0142(8) 0.0020(9)
C31 0.0383(9) 0.0570(12) 0.0337(9) -0.0043(8) 0.0196(8) -0.0056(8)
C32 0.0395(10) 0.0573(12) 0.0418(10) -0.0041(9) 0.0233(8) -0.0007(9)
C33 0.0529(12) 0.0562(13) 0.0486(12) -0.0051(10) 0.0185(10) 0.0147(10)
C34 0.0462(11) 0.0646(14) 0.0433(10) -0.0174(10) 0.0244(9) -0.0080(10)
C35 0.0323(8) 0.0482(11) 0.0369(9) 0.0006(8) 0.0134(7) -0.0056(8)
C36 0.0476(11) 0.0519(12) 0.0552(12) -0.0094(10) 0.0271(10) 0.0038(9)
C37 0.0408(10) 0.0522(11) 0.0358(9) -0.0081(8) 0.0197(8) -0.0056(8)
C38 0.0327(9) 0.0615(13) 0.0397(10) 0.0032(9) 0.0141(8) 0.0010(8)
C39 0.0415(10) 0.0526(12) 0.0430(10) -0.0140(9) 0.0238(8) -0.0057(8)
C40 0.0418(10) 0.0538(12) 0.0400(10) -0.0063(9) 0.0224(8) -0.0054(9)
C41 0.0529(12) 0.0417(11) 0.0449(11) 0.0052(9) 0.0121(9) 0.0047(9)
C42 0.0461(11) 0.0559(12) 0.0380(10) 0.0022(9) 0.0181(8) -0.0091(9)
C43 0.0344(9) 0.0495(11) 0.0391(9) 0.0052(8) 0.0164(7) -0.0042(8)
C44 0.0444(11) 0.0634(14) 0.0466(11) -0.0146(10) 0.0220(9) 0.0001(10)
C45 0.0716(15) 0.0494(12) 0.0661(14) -0.0017(11) 0.0451(13) -0.0137(11)
C46 0.0627(14) 0.0451(11) 0.0538(12) -0.0005(9) 0.0343(11) -0.0078(10)
C47 0.0609(14) 0.0746(17) 0.0546(13) -0.0004(12) 0.0374(12) 0.0021(12)
C48 0.0448(11) 0.0683(15) 0.0566(13) -0.0119(11) 0.0206(10) 0.0155(11)
C49 0.0502(12) 0.0618(14) 0.0501(11) -0.0004(10) 0.0320(10) -0.0132(10)
C50 0.0414(11) 0.095(2) 0.0485(12) 0.0006(12) 0.0262(10) -0.0104(12)
C51 0.0799(19) 0.0551(15) 0.095(2) 0.0043(14) 0.0556(17) 0.0118(13)
C52 0.0509(13) 0.094(2) 0.0470(12) 0.0193(13) 0.0234(10) 0.0166(13)
C53 0.0677(17) 0.0705(18) 0.092(2) 0.0094(16) 0.0356(16) 0.0194(14)
C54 0.0520(14) 0.101(2) 0.085(2) -0.0384(18) 0.0376(14) -0.0260(15)

loop_
_atom_type_symbol
_atom_type_description
_atom_type_scat_dispersion_real
_atom_type_scat_dispersion_imag
_atom_type_scat_source
C C 0.0033 0.0016 'International Tables Vol C Tables 4.2.6.8 and 6.1.1.4'
H H 0.0000 0.0000 'International Tables Vol C Tables 4.2.6.8 and 6.1.1.4'

loop_
_geom_angle_atom_site_label_1
_geom_angle_atom_site_label_2
_geom_angle_atom_site_label_3
_geom_angle
C3 C1 C20 114.03(16)
C3 C1 C2 117.23(16)
C20 C1 C2 127.88(18)
C46 C2 C12 117.36(17)
C46 C2 C1 122.83(18)
C12 C2 C1 119.35(16)
C1 C3 C6 121.44(15)
C1 C3 C19 127.13(17)
C6 C3 C19 109.90(16)
C6 C4 C15 119.55(15)
C6 C4 C21 110.24(17)
C15 C4 C21 125.00(17)
C15 C5 C7 119.48(17)
C15 C5 C28 116.36(17)
C7 C5 C28 123.73(17)
C4 C6 C13 123.11(17)
C4 C6 C3 109.62(15)
C13 C6 C3 121.88(16)
C41 C7 C5 116.09(19)
C41 C7 C9 124.61(19)
C5 C7 C9 119.00(17)
C11 C8 C15 122.93(17)
C11 C8 C18 109.73(16)
C15 C8 C18 121.56(17)
C18 C9 C33 113.6(2)
C18 C9 C7 117.84(17)
C33 C9 C7 127.7(2)
C17 C10 C30 116.64(17)
C17 C10 C26 121.07(17)
C30 C10 C26 122.27(17)
C8 C11 C13 119.56(16)
C8 C11 C24 111.64(17)
C13 C11 C24 123.30(17)
C13 C12 C31 117.38(17)
C13 C12 C2 119.43(16)
C31 C12 C2 122.74(17)
C11 C13 C6 116.99(16)
C11 C13 C12 119.82(16)
C6 C13 C12 119.69(16)
C53 C14 C54 109.6(2)
C53 C14 C16 110.3(2)
C54 C14 C16 112.36(17)
C53 C14 C47 109.0(2)
C54 C14 C47 107.4(2)
C16 C14 C47 108.10(17)
C4 C15 C8 117.25(16)
C4 C15 C5 119.46(16)
C8 C15 C5 120.36(17)
C39 C16 C22 116.35(18)
C39 C16 C14 121.78(17)
C22 C16 C14 121.73(18)
C23 C17 C10 121.94(18)
C23 C17 H17 119.0
C10 C17 H17 119.0
C9 C18 C8 120.92(17)
C9 C18 C25 127.98(19)
C8 C18 C25 108.96(18)
C32 C19 C3 115.82(18)
C32 C19 C21 138.27(17)
C3 C19 C21 105.06(15)
C36 C20 C1 119.72(19)
C36 C20 H20 120.1
C1 C20 H20 120.1
C35 C21 C4 116.87(19)
C35 C21 C19 135.78(18)
C4 C21 C19 104.98(15)
C34 C22 C16 121.6(2)
C34 C22 H22 119.2
C16 C22 H22 119.2
C17 C23 C43 121.05(18)
C17 C23 H23 119.5
C43 C23 H23 119.5
C37 C24 C11 118.37(19)
C37 C24 C25 135.30(18)
C11 C24 C25 103.41(16)
C44 C25 C18 115.3(2)
C44 C25 C24 137.2(2)
C18 C25 C24 105.98(17)
C52 C26 C10 112.05(17)
C52 C26 C51 108.2(2)
C10 C26 C51 109.65(18)
C52 C26 C50 107.74(19)
C10 C26 C50 110.48(17)
C51 C26 C50 108.7(2)
C39 C27 C40 120.36(18)
C39 C27 H27 119.8
C40 C27 H27 119.8
C42 C28 C5 115.13(18)
C42 C28 C35 122.32(18)
C5 C28 C35 122.34(17)
C42 C29 C41 122.9(2)
C42 C29 H29 118.6
C41 C29 H29 118.6
C38 C30 C10 122.12(18)
C38 C30 H30 118.9
C10 C30 H30 118.9
C49 C31 C12 115.02(19)
C49 C31 C37 123.78(18)
C12 C31 C37 121.03(18)
C19 C32 C36 118.26(18)
C19 C32 H32 120.9
C36 C32 H32 120.9
C9 C33 C48 119.6(2)
C9 C33 H33 120.2
C48 C33 H33 120.2
C40 C34 C22 121.09(19)
C40 C34 H34 119.5
C22 C34 H34 119.5
C21 C35 C28 118.64(17)
C21 C35 C43 119.85(19)
C28 C35 C43 121.49(17)
C20 C36 C32 124.14(19)
C20 C36 H36 117.9
C32 C36 H36 117.9
C24 C37 C31 119.28(17)
C24 C37 C40 119.69(19)
C31 C37 C40 120.99(18)
C30 C38 C43 120.58(18)
C30 C38 H38 119.7
C43 C38 H38 119.7
C27 C39 C16 122.87(18)
C27 C39 H39 118.6
C16 C39 H39 118.6
C34 C40 C27 117.60(18)
C34 C40 C37 123.68(18)
C27 C40 C37 118.71(18)
C29 C41 C7 120.3(2)
C29 C41 H41 119.9
C7 C41 H41 119.9
C29 C42 C28 120.42(19)
C29 C42 H42 119.8
C28 C42 H42 119.8
C38 C43 C23 117.57(18)
C38 C43 C35 123.88(18)
C23 C43 C35 118.56(17)
C25 C44 C48 118.6(2)
C25 C44 H44 120.7
C48 C44 H44 120.7
C49 C45 C46 122.5(2)
C49 C45 H45 118.7
C46 C45 H45 118.7
C45 C46 C2 119.8(2)
C45 C46 H46 120.1
C2 C46 H46 120.1
C14 C47 H47A 109.5
C14 C47 H47B 109.5
H47A C47 H47B 109.5
C14 C47 H47C 109.5
H47A C47 H47C 109.5
H47B C47 H47C 109.5
C44 C48 C33 124.2(2)
C44 C48 H48 117.9
C33 C48 H48 117.9
C45 C49 C31 121.52(19)
C45 C49 H49 119.2
C31 C49 H49 119.2
C26 C50 H50A 109.5
C26 C50 H50B 109.5
H50A C50 H50B 109.5
C26 C50 H50C 109.5
H50A C50 H50C 109.5
H50B C50 H50C 109.5
C26 C51 H51A 109.5
C26 C51 H51B 109.5
H51A C51 H51B 109.5
C26 C51 H51C 109.5
H51A C51 H51C 109.5
H51B C51 H51C 109.5
C26 C52 H52A 109.5
C26 C52 H52B 109.5
H52A C52 H52B 109.5
C26 C52 H52C 109.5
H52A C52 H52C 109.5
H52B C52 H52C 109.5
C14 C53 H53A 109.5
C14 C53 H53B 109.5
H53A C53 H53B 109.5
C14 C53 H53C 109.5
H53A C53 H53C 109.5
H53B C53 H53C 109.5
C14 C54 H54A 109.5
C14 C54 H54B 109.5
H54A C54 H54B 109.5
C14 C54 H54C 109.5
H54A C54 H54C 109.5
H54B C54 H54C 109.5

loop_
_geom_bond_atom_site_label_1
_geom_bond_atom_site_label_2
_geom_bond_distance
C1 C3 1.389(3)
C1 C20 1.411(3)
C1 C2 1.491(2)
C2 C46 1.394(3)
C2 C12 1.437(3)
C3 C6 1.407(2)
C3 C19 1.428(2)
C4 C6 1.385(2)
C4 C15 1.386(3)
C4 C21 1.437(2)
C5 C15 1.414(3)
C5 C7 1.426(3)
C5 C28 1.431(3)
C6 C13 1.390(2)
C7 C41 1.393(3)
C7 C9 1.494(3)
C8 C11 1.387(3)
C8 C15 1.388(2)
C8 C18 1.408(3)
C9 C18 1.397(3)
C9 C33 1.406(3)
C10 C17 1.390(3)
C10 C30 1.403(3)
C10 C26 1.527(2)
C11 C13 1.389(3)
C11 C24 1.429(2)
C12 C13 1.411(3)
C12 C31 1.432(2)
C14 C53 1.517(4)
C14 C54 1.524(3)
C14 C16 1.530(2)
C14 C47 1.537(3)
C16 C39 1.383(3)
C16 C22 1.403(3)
C17 C23 1.384(3)
C17 H17 0.9500
C18 C25 1.434(3)
C19 C32 1.381(3)
C19 C21 1.537(3)
C20 C36 1.390(3)
C20 H20 0.9500
C21 C35 1.375(3)
C22 C34 1.392(3)
C22 H22 0.9500
C23 C43 1.406(3)
C23 H23 0.9500
C24 C37 1.364(3)
C24 C25 1.557(3)
C25 C44 1.376(3)
C26 C52 1.522(3)
C26 C51 1.528(3)
C26 C50 1.535(3)
C27 C39 1.381(3)
C27 C40 1.406(3)
C27 H27 0.9500
C28 C42 1.410(3)
C28 C35 1.481(3)
C29 C42 1.378(3)
C29 C41 1.384(3)
C29 H29 0.9500
C30 C38 1.390(3)
C30 H30 0.9500
C31 C49 1.421(3)
C31 C37 1.470(3)
C32 C36 1.404(3)
C32 H32 0.9500
C33 C48 1.410(4)
C33 H33 0.9500
C34 C40 1.388(3)
C34 H34 0.9500
C35 C43 1.483(3)
C36 H36 0.9500
C37 C40 1.488(3)
C38 C43 1.394(3)
C38 H38 0.9500
C39 H39 0.9500
C41 H41 0.9500
C42 H42 0.9500
C44 C48 1.402(4)
C44 H44 0.9500
C45 C49 1.370(4)
C45 C46 1.389(3)
C45 H45 0.9500
C46 H46 0.9500
C47 H47A 0.9800
C47 H47B 0.9800
C47 H47C 0.9800
C48 H48 0.9500
C49 H49 0.9500
C50 H50A 0.9800
C50 H50B 0.9800
C50 H50C 0.9800
C51 H51A 0.9800
C51 H51B 0.9800
C51 H51C 0.9800
C52 H52A 0.9800
C52 H52B 0.9800
C52 H52C 0.9800
C53 H53A 0.9800
C53 H53B 0.9800
C53 H53C 0.9800
C54 H54A 0.9800
C54 H54B 0.9800
C54 H54C 0.9800

loop_
_geom_torsion_atom_site_label_1
_geom_torsion_atom_site_label_2
_geom_torsion_atom_site_label_3
_geom_torsion_atom_site_label_4
_geom_torsion
C3 C1 C2 C46 175.7(2)
C20 C1 C2 C46 7.0(3)
C3 C1 C2 C12 3.7(3)
C20 C1 C2 C12 -165.0(2)
C20 C1 C3 C6 175.44(17)
C2 C1 C3 C6 5.2(3)
C20 C1 C3 C19 11.0(3)
C2 C1 C3 C19 -159.22(18)
C15 C4 C6 C13 -0.2(3)
C21 C4 C6 C13 -155.93(16)
C15 C4 C6 C3 154.18(16)
C21 C4 C6 C3 -1.5(2)
C1 C3 C6 C4 -162.80(17)
C19 C3 C6 C4 4.0(2)
C1 C3 C6 C13 -8.1(3)
C19 C3 C6 C13 158.78(16)
C15 C5 C7 C41 176.07(18)
C28 C5 C7 C41 -11.8(3)
C15 C5 C7 C9 -9.9(3)
C28 C5 C7 C9 162.24(17)
C41 C7 C9 C18 -179.5(2)
C5 C7 C9 C18 7.1(3)
C41 C7 C9 C33 11.9(3)
C5 C7 C9 C33 -161.5(2)
C15 C8 C11 C13 0.1(3)
C18 C8 C11 C13 153.59(16)
C15 C8 C11 C24 -154.58(17)
C18 C8 C11 C24 -1.1(2)
C46 C2 C12 C13 177.54(19)
C1 C2 C12 C13 -10.0(3)
C46 C2 C12 C31 -10.4(3)
C1 C2 C12 C31 162.01(17)
C8 C11 C13 C6 6.0(2)
C24 C11 C13 C6 157.67(16)
C8 C11 C13 C12 -152.82(17)
C24 C11 C13 C12 -1.2(3)
C4 C6 C13 C11 -6.1(3)
C3 C6 C13 C11 -157.46(17)
C4 C6 C13 C12 152.77(17)
C3 C6 C13 C12 1.4(3)
C31 C12 C13 C11 -6.6(2)
C2 C12 C13 C11 165.82(17)
C31 C12 C13 C6 -164.94(16)
C2 C12 C13 C6 7.5(3)
C6 C4 C15 C8 6.4(2)
C21 C4 C15 C8 158.28(17)
C6 C4 C15 C5 -154.38(17)
C21 C4 C15 C5 -2.5(3)
C11 C8 C15 C4 -6.4(3)
C18 C8 C15 C4 -156.89(17)
C11 C8 C15 C5 154.13(17)
C18 C8 C15 C5 3.7(3)
C7 C5 C15 C4 164.82(17)
C28 C5 C15 C4 -7.9(2)
C7 C5 C15 C8 4.7(3)
C28 C5 C15 C8 -168.04(16)
C53 C14 C16 C39 60.0(3)
C54 C14 C16 C39 -177.4(2)
C47 C14 C16 C39 -59.1(3)
C53 C14 C16 C22 -124.4(3)
C54 C14 C16 C22 -1.8(3)
C47 C14 C16 C22 116.5(2)
C30 C10 C17 C23 -1.8(3)
C26 C10 C17 C23 176.6(2)
C33 C9 C18 C8 171.25(18)
C7 C9 C18 C8 1.1(3)
C33 C9 C18 C25 9.8(3)
C7 C9 C18 C25 -160.40(19)
C11 C8 C18 C9 -160.47(17)
C15 C8 C18 C9 -6.6(3)
C11 C8 C18 C25 4.2(2)
C15 C8 C18 C25 158.07(17)
C1 C3 C19 C32 -10.2(3)
C6 C3 C19 C32 -176.04(16)
C1 C3 C19 C21 161.25(18)
C6 C3 C19 C21 -4.63(19)
C3 C1 C20 C36 -4.0(3)
C2 C1 C20 C36 165.0(2)
C6 C4 C21 C35 163.99(16)
C15 C4 C21 C35 9.9(3)
C6 C4 C21 C19 -1.31(19)
C15 C4 C21 C19 -155.43(17)
C32 C19 C21 C35 10.9(4)
C3 C19 C21 C35 -157.5(2)
C32 C19 C21 C4 171.9(2)
C3 C19 C21 C4 3.58(18)
C39 C16 C22 C34 -2.4(4)
C14 C16 C22 C34 -178.3(2)
C10 C17 C23 C43 -0.8(4)
C8 C11 C24 C37 161.48(17)
C13 C11 C24 C37 7.9(3)
C8 C11 C24 C25 -2.11(19)
C13 C11 C24 C25 -155.70(16)
C9 C18 C25 C44 -10.6(3)
C8 C18 C25 C44 -173.88(17)
C9 C18 C25 C24 157.95(18)
C8 C18 C25 C24 -5.3(2)
C37 C24 C25 C44 9.9(4)
C11 C24 C25 C44 169.2(2)
C37 C24 C25 C18 -154.8(2)
C11 C24 C25 C18 4.46(19)
C17 C10 C26 C52 -160.8(2)
C30 C10 C26 C52 17.5(3)
C17 C10 C26 C51 79.1(3)
C30 C10 C26 C51 -102.6(3)
C17 C10 C26 C50 -40.7(3)
C30 C10 C26 C50 137.6(2)
C15 C5 C28 C42 -173.86(17)
C7 C5 C28 C42 13.8(3)
C15 C5 C28 C35 11.2(3)
C7 C5 C28 C35 -161.17(18)
C17 C10 C30 C38 2.0(3)
C26 C10 C30 C38 -176.4(2)
C13 C12 C31 C49 -176.53(18)
C2 C12 C31 C49 11.3(3)
C13 C12 C31 C37 8.1(3)
C2 C12 C31 C37 -164.09(18)
C3 C19 C32 C36 2.0(3)
C21 C19 C32 C36 -165.5(2)
C18 C9 C33 C48 -2.5(3)
C7 C9 C33 C48 166.5(2)
C16 C22 C34 C40 0.2(4)
C4 C21 C35 C28 -6.2(3)
C19 C21 C35 C28 153.2(2)
C4 C21 C35 C43 175.66(16)
C19 C21 C35 C43 -24.9(3)
C42 C28 C35 C21 -178.56(18)
C5 C28 C35 C21 -4.0(3)
C42 C28 C35 C43 -0.5(3)
C5 C28 C35 C43 174.06(17)
C1 C20 C36 C32 -3.1(4)
C19 C32 C36 C20 4.1(3)
C11 C24 C37 C31 -6.2(3)
C25 C24 C37 C31 150.8(2)
C11 C24 C37 C40 175.96(16)
C25 C24 C37 C40 -27.0(3)
C49 C31 C37 C24 -176.5(2)
C12 C31 C37 C24 -1.6(3)
C49 C31 C37 C40 1.3(3)
C12 C31 C37 C40 176.20(18)
C10 C30 C38 C43 0.4(4)
C40 C27 C39 C16 -4.3(4)
C22 C16 C39 C27 4.5(3)
C14 C16 C39 C27 -179.7(2)
C22 C34 C40 C27 0.1(4)
C22 C34 C40 C37 -178.3(2)
C39 C27 C40 C34 1.8(3)
C39 C27 C40 C37 -179.7(2)
C24 C37 C40 C34 127.0(2)
C31 C37 C40 C34 -50.8(3)
C24 C37 C40 C27 -51.5(3)
C31 C37 C40 C27 130.7(2)
C42 C29 C41 C7 7.0(4)
C5 C7 C41 C29 1.1(3)
C9 C7 C41 C29 -172.5(2)
C41 C29 C42 C28 -4.8(4)
C5 C28 C42 C29 -5.2(3)
C35 C28 C42 C29 169.7(2)
C30 C38 C43 C23 -3.0(3)
C30 C38 C43 C35 177.0(2)
C17 C23 C43 C38 3.2(3)
C17 C23 C43 C35 -176.8(2)
C21 C35 C43 C38 128.5(2)
C28 C35 C43 C38 -49.5(3)
C21 C35 C43 C23 -51.6(3)
C28 C35 C43 C23 130.4(2)
C18 C25 C44 C48 3.8(3)
C24 C25 C44 C48 -159.9(2)
C49 C45 C46 C2 4.0(4)
C12 C2 C46 C45 2.5(3)
C1 C2 C46 C45 -169.7(2)
C25 C44 C48 C33 2.4(4)
C9 C33 C48 C44 -3.2(4)
C46 C45 C49 C31 -2.9(4)
C12 C31 C49 C45 -4.6(3)
C37 C31 C49 C45 170.6(2)
